data_4311051
loop_
_publ_author_name
'Deepali Gupta'
'Markus Huelsekopf'
'Marta Morell Cerd\`a'
'Ralf Ludwig'
'Bernhard Lippert'

_publ_contact_author_address
;
Anorganische Chemie
Universit\"at Dortmund
Otto-Hahn-Str. 6
44227 Dortmund
Germany
;
_publ_contact_author_email bernhard.lippert@uni-dortmund.de
_publ_contact_author_fax '+49 231 755 3797'
_publ_contact_author_name 'Lippert, Bernhard'
_publ_contact_author_phone '+49 231 755 3840'
_publ_section_title
;
 Complex Formation of Isocytosine Tautomers with PdII and PtII
;
_journal_name_full 'Inorganic Chemistry'
_journal_page_first 3386
_journal_page_last 3393
_journal_paper_doi 10.1021/ic0353965
_journal_volume 43
_journal_year 2004
_chemical_formula_moiety 'C8 H18 N8 O7 Pd'
_chemical_formula_sum 'C8 H18 N8 O7 Pd'
_chemical_formula_weight 444.7
_space_group_IT_number 2
_symmetry_cell_setting triclinic
_symmetry_space_group_name_Hall '-P 1'
_symmetry_space_group_name_H-M 'P -1'
_audit_conform_dict_location ftp://ftp.iucr.org/pub/cif_core.dic
_audit_conform_dict_name cif_core.dic
_audit_conform_dict_version 2.2
_audit_creation_date 2003-12-10T15:32:11-00:00
_audit_creation_method 'WinGX routine CIF_UPDATE'
_cell_angle_alpha 65.80(3)
_cell_angle_beta 87.08(3)
_cell_angle_gamma 74.07(3)
_cell_formula_units_Z 2
_cell_length_a 6.6310(13)
_cell_length_b 10.651(2)
_cell_length_c 12.214(2)
_cell_measurement_temperature 150(2)
_cell_measurement_theta_max 27.53
_cell_measurement_theta_min 3.2
_cell_volume 754.7(3)
_computing_structure_refinement 'SHELXL-97 (Sheldrick, 1997)'
_computing_structure_solution 'SHELXS-97 (Sheldrick, 1990)'
_diffrn_measured_fraction_theta_full 0.997
_diffrn_measured_fraction_theta_max 0.997
_diffrn_radiation_type MoK\a
_diffrn_radiation_wavelength 0.71073
_diffrn_reflns_av_R_equivalents 0.0319
_diffrn_reflns_limit_h_max 8
_diffrn_reflns_limit_h_min -8
_diffrn_reflns_limit_k_max 13
_diffrn_reflns_limit_k_min -13
_diffrn_reflns_limit_l_max 15
_diffrn_reflns_limit_l_min -15
_diffrn_reflns_number 16233
_diffrn_reflns_theta_full 27.53
_diffrn_reflns_theta_max 27.53
_diffrn_reflns_theta_min 3.2
_exptl_absorpt_coefficient_mu 1.285
_exptl_absorpt_correction_T_max 0.7832
_exptl_absorpt_correction_T_min 0.4185
_exptl_absorpt_correction_type multi-scan
_exptl_absorpt_process_details '(SADABS, Sheldrick, Brucker, 2000)'
_exptl_crystal_colour yellow
_exptl_crystal_density_diffrn 1.957
_exptl_crystal_density_method 'not measured'
_exptl_crystal_description block
_exptl_crystal_F_000 448
_exptl_crystal_size_max 0.32
_exptl_crystal_size_mid 0.10
_exptl_crystal_size_min 0.06
_refine_diff_density_max 0.33
_refine_diff_density_min -0.588
_refine_ls_extinction_method none
_refine_ls_goodness_of_fit_ref 1.035
_refine_ls_hydrogen_treatment mixed
_refine_ls_matrix_type full
_refine_ls_number_parameters 289
_refine_ls_number_reflns 3463
_refine_ls_number_restraints 0
_refine_ls_restrained_S_all 1.035
_refine_ls_R_factor_gt 0.018
_refine_ls_shift/su_max 0
_refine_ls_structure_factor_coef Fsqd
_refine_ls_weighting_details 'calc w=1/[\s^2^(Fo^2^)+(0.0191P)^2^+0.5067P] where P=(Fo^2^+2Fc^2^)/3'
_refine_ls_weighting_scheme calc
_refine_ls_wR_factor_ref 0.0447
_reflns_number_gt 3242
_reflns_number_total 3463
_reflns_threshold_expression >2sigma(I)
_cod_data_source_file ic0353965si20040413_091656.cif
_cod_data_source_block sad2276
_cod_depositor_comments
;
The following automatic conversions were performed:
'_symmetry_cell_setting' value 'Triclinic' changed to 'triclinic'
according to '/home/saulius/struct/CIF-dictionaries/cif_core.dic'
dictionary named 'cif_core.dic' version 2.4.1 from
2010-06-29.

'_exptl_absorpt_correction_type' value 'Multi-scan' changed
to 'multi-scan' according to
'/home/saulius/struct/CIF-dictionaries/cif_core.dic' dictionary named
'cif_core.dic' version 2.4.1 from 2010-06-29.

Automatic conversion script
Id: cif_fix_enum 1527 2010-12-29 10:47:43Z saulius 
;
_cod_database_code 4311051

loop_
_symmetry_equiv_pos_as_xyz
'x, y, z'
'-x, -y, -z'

loop_
_atom_site_label
_atom_site_type_symbol
_atom_site_fract_x
_atom_site_fract_y
_atom_site_fract_z
_atom_site_U_iso_or_equiv
_atom_site_adp_type
_atom_site_occupancy
_atom_site_calc_flag
_atom_site_refinement_flags
_atom_site_disorder_group
_atom_site_disorder_assembly
Pd1 Pd 1.596264(19) 0.914011(13) 0.764627(11) 0.01026(5) Uani 1 d . . .
O4 O 1.1616(2) 1.05171(14) 0.65876(12) 0.0212(3) Uani 1 d . . .
O11 O 0.6545(2) 1.33885(16) 0.46714(13) 0.0282(3) Uani 1 d . . .
O21 O 0.4881(2) 1.21384(16) 0.42605(13) 0.0292(3) Uani 1 d . . .
O31 O 0.4640(3) 1.43172(15) 0.29899(13) 0.0315(4) Uani 1 d . . .
O12 O -0.0150(2) 0.91876(15) 0.91647(12) 0.0210(3) Uani 1 d . . .
O22 O -0.2379(2) 0.87432(16) 1.05388(13) 0.0243(3) Uani 1 d . . .
O32 O 0.0714(2) 0.72235(15) 1.07950(12) 0.0234(3) Uani 1 d . . .
N1E N 1.4490(2) 0.83003(16) 0.91732(14) 0.0136(3) Uani 1 d . . .
N2E N 1.7632(2) 0.71076(16) 0.80570(14) 0.0134(3) Uani 1 d . . .
N3E N 1.7979(2) 0.96258(17) 0.63107(15) 0.0161(3) Uani 1 d . . .
N1 N 1.3585(3) 1.35549(17) 0.69277(14) 0.0175(3) Uani 1 d . . .
N2 N 1.6690(3) 1.18788(19) 0.78672(15) 0.0188(3) Uani 1 d . . .
N3 N 1.4173(2) 1.11888(15) 0.71835(12) 0.0123(3) Uani 1 d . . .
N1N N 0.5349(2) 1.32770(17) 0.39903(14) 0.0180(3) Uani 1 d . . .
N2N N -0.0611(2) 0.83878(17) 1.01769(14) 0.0163(3) Uani 1 d . . .
C2E C 1.7437(3) 0.62302(19) 0.93438(16) 0.0156(4) Uani 1 d . . .
C3E C 1.9768(3) 0.7142(2) 0.76476(17) 0.0174(4) Uani 1 d . . .
C1E C 1.5153(3) 0.67136(19) 0.95925(18) 0.0173(4) Uani 1 d . . .
C4E C 1.9485(3) 0.8274(2) 0.63641(18) 0.0208(4) Uani 1 d . . .
C2 C 1.4814(3) 1.21900(19) 0.73300(15) 0.0136(3) Uani 1 d . . .
C4 C 1.2165(3) 1.14842(19) 0.66848(15) 0.0151(4) Uani 1 d . . .
C5 C 1.0857(3) 1.2942(2) 0.62878(17) 0.0188(4) Uani 1 d . . .
C6 C 1.1607(3) 1.3923(2) 0.64062(17) 0.0197(4) Uani 1 d . . .
H1 H 1.406(4) 1.419(3) 0.695(2) 0.026(6) Uiso 1 d . . .
H5 H 0.952(4) 1.314(2) 0.601(2) 0.024(6) Uiso 1 d . . .
H6 H 1.088(3) 1.489(2) 0.6161(18) 0.016(5) Uiso 1 d . . .
H2A H 1.712(4) 1.249(3) 0.795(2) 0.022(6) Uiso 1 d . . .
H2B H 1.740(4) 1.099(3) 0.820(2) 0.035(7) Uiso 1 d . . .
H1N H 1.314(4) 0.863(2) 0.9091(19) 0.020(6) Uiso 1 d . . .
H1M H 1.499(3) 0.853(2) 0.968(2) 0.018(5) Uiso 1 d . . .
H2N H 1.701(4) 0.684(2) 0.765(2) 0.021(6) Uiso 1 d . . .
H3N H 1.868(4) 1.018(3) 0.641(2) 0.025(6) Uiso 1 d . . .
H3M H 1.739(4) 1.007(3) 0.563(2) 0.023(6) Uiso 1 d . . .
H1E H 1.492(3) 0.627(2) 1.0424(19) 0.016(5) Uiso 1 d . . .
H1D H 1.431(3) 0.647(2) 0.9145(18) 0.016(5) Uiso 1 d . . .
H2E H 1.835(3) 0.641(2) 0.9817(19) 0.017(5) Uiso 1 d . . .
H2D H 1.788(3) 0.522(2) 0.9533(18) 0.015(5) Uiso 1 d . . .
H3E H 2.057(3) 0.625(2) 0.7690(19) 0.019(5) Uiso 1 d . . .
H3D H 2.046(3) 0.739(2) 0.8160(19) 0.019(5) Uiso 1 d . . .
H4E H 1.893(4) 0.795(2) 0.583(2) 0.023(6) Uiso 1 d . . .
H4D H 2.078(4) 0.843(2) 0.607(2) 0.026(6) Uiso 1 d . . .

loop_
_atom_site_aniso_label
_atom_site_aniso_U_11
_atom_site_aniso_U_22
_atom_site_aniso_U_33
_atom_site_aniso_U_23
_atom_site_aniso_U_13
_atom_site_aniso_U_12
Pd1 0.00841(7) 0.00951(7) 0.01209(7) -0.00329(5) 0.00033(4) -0.00306(5)
O4 0.0172(7) 0.0188(7) 0.0280(7) -0.0075(6) -0.0050(5) -0.0076(5)
O11 0.0296(8) 0.0279(8) 0.0303(8) -0.0130(6) -0.0110(6) -0.0090(6)
O21 0.0373(9) 0.0251(8) 0.0275(7) -0.0065(6) -0.0050(6) -0.0179(7)
O31 0.0449(9) 0.0185(7) 0.0266(8) -0.0032(6) -0.0166(7) -0.0083(7)
O12 0.0157(6) 0.0261(7) 0.0187(6) -0.0077(6) 0.0018(5) -0.0045(5)
O22 0.0151(7) 0.0373(8) 0.0273(7) -0.0192(7) 0.0078(6) -0.0097(6)
O32 0.0215(7) 0.0197(7) 0.0268(7) -0.0079(6) -0.0051(6) -0.0040(6)
N1E 0.0112(7) 0.0128(7) 0.0159(7) -0.0051(6) 0.0017(6) -0.0035(6)
N2E 0.0112(7) 0.0133(7) 0.0168(7) -0.0072(6) -0.0009(6) -0.0032(6)
N3E 0.0140(7) 0.0180(8) 0.0151(8) -0.0045(7) 0.0012(6) -0.0062(6)
N1 0.0198(8) 0.0110(7) 0.0208(8) -0.0055(6) -0.0025(6) -0.0039(6)
N2 0.0172(8) 0.0157(8) 0.0248(8) -0.0078(7) -0.0046(7) -0.0063(7)
N3 0.0107(7) 0.0119(7) 0.0129(7) -0.0035(6) -0.0005(5) -0.0034(5)
N1N 0.0165(8) 0.0205(8) 0.0202(8) -0.0112(7) 0.0007(6) -0.0055(6)
N2N 0.0147(7) 0.0218(8) 0.0181(7) -0.0123(7) -0.0006(6) -0.0071(6)
C2E 0.0149(9) 0.0107(8) 0.0180(9) -0.0031(7) -0.0008(7) -0.0027(7)
C3E 0.0118(8) 0.0182(9) 0.0226(9) -0.0104(8) 0.0024(7) -0.0018(7)
C1E 0.0159(9) 0.0122(8) 0.0203(9) -0.0031(7) 0.0024(7) -0.0044(7)
C4E 0.0183(10) 0.0244(10) 0.0228(10) -0.0129(8) 0.0070(8) -0.0069(8)
C2 0.0150(8) 0.0133(8) 0.0116(8) -0.0037(7) 0.0016(6) -0.0047(7)
C4 0.0134(8) 0.0175(9) 0.0120(8) -0.0028(7) 0.0006(6) -0.0054(7)
C5 0.0136(9) 0.0187(9) 0.0177(9) -0.0036(7) -0.0041(7) -0.0001(7)
C6 0.0194(9) 0.0137(9) 0.0189(9) -0.0031(7) -0.0027(7) 0.0014(7)

loop_
_atom_type_symbol
_atom_type_description
_atom_type_scat_dispersion_real
_atom_type_scat_dispersion_imag
_atom_type_scat_source
C C 0.0033 0.0016 'International Tables Vol C Tables 4.2.6.8 and 6.1.1.4'
H H 0 0 'International Tables Vol C Tables 4.2.6.8 and 6.1.1.4'
N N 0.0061 0.0033 'International Tables Vol C Tables 4.2.6.8 and 6.1.1.4'
O O 0.0106 0.006 'International Tables Vol C Tables 4.2.6.8 and 6.1.1.4'
Pd Pd -0.9988 1.0072 'International Tables Vol C Tables 4.2.6.8 and 6.1.1.4'

loop_
_geom_angle_atom_site_label_1
_geom_angle_atom_site_label_2
_geom_angle_atom_site_label_3
_geom_angle
_geom_angle_site_symmetry_1
_geom_angle_site_symmetry_3
_geom_angle_publ_flag
N2E Pd1 N3 177.32(6) . . ?
N2E Pd1 N1E 85.22(7) . . ?
N3 Pd1 N1E 94.84(7) . . ?
N2E Pd1 N3E 84.39(7) . . ?
N3 Pd1 N3E 95.84(7) . . ?
N1E Pd1 N3E 167.80(6) . . ?
C1E N1E Pd1 107.63(12) . . ?
C1E N1E H1N 111.5(15) . . ?
Pd1 N1E H1N 114.2(15) . . ?
C1E N1E H1M 109.8(14) . . ?
Pd1 N1E H1M 104.0(15) . . ?
H1N N1E H1M 109(2) . . ?
C3E N2E C2E 118.08(14) . . ?
C3E N2E Pd1 106.97(12) . . ?
C2E N2E Pd1 108.83(12) . . ?
C3E N2E H2N 110.1(16) . . ?
C2E N2E H2N 107.5(16) . . ?
Pd1 N2E H2N 104.5(15) . . ?
C4E N3E Pd1 109.10(12) . . ?
C4E N3E H3N 109.6(15) . . ?
Pd1 N3E H3N 109.7(15) . . ?
C4E N3E H3M 108.4(16) . . ?
Pd1 N3E H3M 114.0(17) . . ?
H3N N3E H3M 106(2) . . ?
C2 N1 C6 120.58(17) . . ?
C2 N1 H1 119.8(17) . . ?
C6 N1 H1 119.4(17) . . ?
C2 N2 H2A 122.1(16) . . ?
C2 N2 H2B 117.7(17) . . ?
H2A N2 H2B 120(2) . . ?
C2 N3 C4 121.32(15) . . ?
C2 N3 Pd1 124.26(12) . . ?
C4 N3 Pd1 114.42(12) . . ?
O11 N1N O21 120.75(16) . . ?
O11 N1N O31 119.94(16) . . ?
O21 N1N O31 119.28(15) . . ?
O22 N2N O32 121.03(16) . . ?
O22 N2N O12 119.84(16) . . ?
O32 N2N O12 119.12(16) . . ?
N2E C2E C1E 106.89(15) . . ?
N2E C2E H2E 107.9(13) . . ?
C1E C2E H2E 111.1(13) . . ?
N2E C2E H2D 111.9(12) . . ?
C1E C2E H2D 111.4(12) . . ?
H2E C2E H2D 107.7(17) . . ?
N2E C3E C4E 106.78(15) . . ?
N2E C3E H3E 111.8(14) . . ?
C4E C3E H3E 111.0(13) . . ?
N2E C3E H3D 108.2(13) . . ?
C4E C3E H3D 110.9(13) . . ?
H3E C3E H3D 108.1(18) . . ?
N1E C1E C2E 109.39(15) . . ?
N1E C1E H1E 109.9(13) . . ?
C2E C1E H1E 112.3(13) . . ?
N1E C1E H1D 107.9(13) . . ?
C2E C1E H1D 108.7(13) . . ?
H1E C1E H1D 108.5(18) . . ?
N3E C4E C3E 109.24(16) . . ?
N3E C4E H4E 109.1(14) . . ?
C3E C4E H4E 110.0(14) . . ?
N3E C4E H4D 110.9(14) . . ?
C3E C4E H4D 111.9(14) . . ?
H4E C4E H4D 105.6(19) . . ?
N3 C2 N2 120.90(17) . . ?
N3 C2 N1 120.89(16) . . ?
N2 C2 N1 118.21(17) . . ?
O4 C4 N3 119.30(16) . . ?
O4 C4 C5 123.87(17) . . ?
N3 C4 C5 116.83(16) . . ?
C6 C5 C4 119.54(17) . . ?
C6 C5 H5 122.7(15) . . ?
C4 C5 H5 117.7(15) . . ?
C5 C6 N1 120.72(18) . . ?
C5 C6 H6 125.2(13) . . ?
N1 C6 H6 114.0(13) . . ?

loop_
_geom_bond_atom_site_label_1
_geom_bond_atom_site_label_2
_geom_bond_distance
_geom_bond_site_symmetry_2
_geom_bond_publ_flag
Pd1 N2E 2.0036(17) . ?
Pd1 N3 2.0310(16) . ?
Pd1 N1E 2.0391(17) . ?
Pd1 N3E 2.0449(17) . ?
O4 C4 1.232(2) . ?
O11 N1N 1.239(2) . ?
O21 N1N 1.243(2) . ?
O31 N1N 1.267(2) . ?
O12 N2N 1.260(2) . ?
O22 N2N 1.247(2) . ?
O32 N2N 1.258(2) . ?
N1E C1E 1.489(2) . ?
N1E H1N 0.86(2) . ?
N1E H1M 0.86(2) . ?
N2E C3E 1.483(2) . ?
N2E C2E 1.484(2) . ?
N2E H2N 0.84(2) . ?
N3E C4E 1.488(3) . ?
N3E H3N 0.89(3) . ?
N3E H3M 0.82(2) . ?
N1 C2 1.351(2) . ?
N1 C6 1.370(3) . ?
N1 H1 0.83(3) . ?
N2 C2 1.329(2) . ?
N2 H2A 0.82(3) . ?
N2 H2B 0.86(3) . ?
N3 C2 1.328(2) . ?
N3 C4 1.392(2) . ?
C2E C1E 1.518(3) . ?
C2E H2E 0.96(2) . ?
C2E H2D 0.97(2) . ?
C3E C4E 1.518(3) . ?
C3E H3E 0.94(2) . ?
C3E H3D 0.95(2) . ?
C1E H1E 0.95(2) . ?
C1E H1D 0.95(2) . ?
C4E H4E 0.98(2) . ?
C4E H4D 0.95(2) . ?
C4 C5 1.444(3) . ?
C5 C6 1.333(3) . ?
C5 H5 0.90(2) . ?
C6 H6 0.94(2) . ?

loop_
_geom_torsion_atom_site_label_1
_geom_torsion_atom_site_label_2
_geom_torsion_atom_site_label_3
_geom_torsion_atom_site_label_4
_geom_torsion
_geom_torsion_site_symmetry_1
_geom_torsion_site_symmetry_2
_geom_torsion_site_symmetry_3
_geom_torsion_site_symmetry_4
_geom_torsion_publ_flag
N2E Pd1 N1E C1E -10.03(12) . . . . ?
N3 Pd1 N1E C1E 167.28(12) . . . . ?
N3E Pd1 N1E C1E -41.7(4) . . . . ?
N3 Pd1 N2E C3E 122.0(12) . . . . ?
N1E Pd1 N2E C3E -146.69(12) . . . . ?
N3E Pd1 N2E C3E 26.91(12) . . . . ?
N3 Pd1 N2E C2E -109.4(12) . . . . ?
N1E Pd1 N2E C2E -18.08(12) . . . . ?
N3E Pd1 N2E C2E 155.52(12) . . . . ?
N2E Pd1 N3E C4E 0.62(12) . . . . ?
N3 Pd1 N3E C4E -176.70(12) . . . . ?
N1E Pd1 N3E C4E 32.3(4) . . . . ?
N2E Pd1 N3 C2 -165.6(12) . . . . ?
N1E Pd1 N3 C2 103.37(15) . . . . ?
N3E Pd1 N3 C2 -70.72(15) . . . . ?
N2E Pd1 N3 C4 14.3(13) . . . . ?
N1E Pd1 N3 C4 -76.72(13) . . . . ?
N3E Pd1 N3 C4 109.19(13) . . . . ?
C3E N2E C2E C1E 163.92(16) . . . . ?
Pd1 N2E C2E C1E 41.82(16) . . . . ?
C2E N2E C3E C4E -171.75(15) . . . . ?
Pd1 N2E C3E C4E -48.71(17) . . . . ?
Pd1 N1E C1E C2E 35.94(17) . . . . ?
N2E C2E C1E N1E -51.75(19) . . . . ?
Pd1 N3E C4E C3E -27.73(18) . . . . ?
N2E C3E C4E N3E 50.6(2) . . . . ?
C4 N3 C2 N2 176.25(16) . . . . ?
Pd1 N3 C2 N2 -3.8(2) . . . . ?
C4 N3 C2 N1 -4.3(3) . . . . ?
Pd1 N3 C2 N1 175.58(12) . . . . ?
C6 N1 C2 N3 2.9(3) . . . . ?
C6 N1 C2 N2 -177.64(17) . . . . ?
C2 N3 C4 O4 -178.48(16) . . . . ?
Pd1 N3 C4 O4 1.6(2) . . . . ?
C2 N3 C4 C5 2.7(2) . . . . ?
Pd1 N3 C4 C5 -177.24(12) . . . . ?
O4 C4 C5 C6 -178.47(19) . . . . ?
N3 C4 C5 C6 0.3(3) . . . . ?
C4 C5 C6 N1 -1.7(3) . . . . ?
C2 N1 C6 C5 0.1(3) . . . . ?
